data_8105456
loop_
_publ_author_name
'Missioui, Mohcine'
'Essassi, El Mokhtar'
'Mague, Joel T.'
'Ramli, Youssef'

_publ_section_title
;
 Synthesis and crystal structure of
 (E)-1-benzyl-3-(4-methoxystyryl)quinoxalin-2(1H)-one, C24H20N2O2
;
_journal_issue 6
_journal_name_full 'Zeitschrift f\"ur Kristallographie - New Crystal Structures'
_journal_page_first 1323
_journal_page_last 1325
_journal_paper_doi 10.1515/ncrs-2020-0300
_journal_volume 235
_journal_year 2020
_chemical_formula_moiety 'C24 H20 N2 O2'
_chemical_formula_sum 'C24 H20 N2 O2'
_chemical_formula_weight 368.42
_chemical_melting_point 375
_chemical_name_systematic
;
(<i>E</i>)-1-benzyl-3-(4-methoxystyryl)quinoxalin-
2(1<i>H</i>)-one
;
_space_group_crystal_system monoclinic
_space_group_IT_number 14
_space_group_name_Hall '-P 2ybc'
_space_group_name_H-M_alt 'P 1 21/c 1'
_atom_sites_solution_hydrogens geom
_atom_sites_solution_primary SHELXT
_atom_sites_solution_secondary difmap
_cell_angle_alpha 90
_cell_angle_beta 118.990(1)
_cell_angle_gamma 90
_cell_formula_units_Z 4
_cell_length_a 11.1713(3)
_cell_length_b 17.7718(5)
_cell_length_c 10.9852(3)
_cell_measurement_reflns_used 9962
_cell_measurement_temperature 296(2)
_cell_measurement_theta_max 72.5035
_cell_measurement_theta_min 4.5250
_cell_volume 1907.67(9)
_computing_cell_refinement 'SAINT, Ver 8.40A [1]'
_computing_data_collection 'APEX3 [1]'
_computing_data_reduction 'SAINT, Ver 8.40A [1]'
_computing_molecular_graphics 'DIAMOND 4.0 [4]'
_computing_publication_material 'SHELXL 2018/3 [3]'
_computing_structure_refinement 'SHELXL 2018/3 [3]'
_computing_structure_solution 'SHELXT/5 [2]'
_diffrn_ambient_temperature 296(2)
_diffrn_detector_area_resol_mean 10.4167
_diffrn_measured_fraction_theta_full 0.990
_diffrn_measured_fraction_theta_max 0.984
_diffrn_measurement_device_type 'Bruker D8 VENTURE PHOTON 100 CMOS'
_diffrn_measurement_method '\w scans'
_diffrn_radiation_monochromator mirror
_diffrn_radiation_type CuK\a
_diffrn_radiation_wavelength 1.54178
_diffrn_reflns_av_R_equivalents 0.0318
_diffrn_reflns_av_unetI/netI 0.0297
_diffrn_reflns_Laue_measured_fraction_full 0.990
_diffrn_reflns_Laue_measured_fraction_max 0.984
_diffrn_reflns_limit_h_max 13
_diffrn_reflns_limit_h_min -13
_diffrn_reflns_limit_k_max 21
_diffrn_reflns_limit_k_min -21
_diffrn_reflns_limit_l_max 13
_diffrn_reflns_limit_l_min -13
_diffrn_reflns_number 14266
_diffrn_reflns_point_group_measured_fraction_full 0.990
_diffrn_reflns_point_group_measured_fraction_max 0.984
_diffrn_reflns_theta_full 69.000
_diffrn_reflns_theta_max 72.496
_diffrn_reflns_theta_min 4.525
_diffrn_source 'INCOATEC I\mS micro--focus source'
_exptl_absorpt_coefficient_mu 0.655
_exptl_absorpt_correction_T_max 0.84
_exptl_absorpt_correction_T_min 0.77
_exptl_absorpt_correction_type multi-scan
_exptl_absorpt_process_details '<i>SADABS</i> (Krause <i>et al.</i>, 2015)'
_exptl_crystal_colour yellow
_exptl_crystal_density_diffrn 1.283
_exptl_crystal_density_method 'not measured'
_exptl_crystal_description block
_exptl_crystal_F_000 776
_exptl_crystal_size_max 0.367
_exptl_crystal_size_mid 0.357
_exptl_crystal_size_min 0.279
_exptl_transmission_factor_max 0.806
_exptl_transmission_factor_min 0.740
_refine_diff_density_max 0.271
_refine_diff_density_min -0.255
_refine_diff_density_rms 0.070
_refine_ls_extinction_coef 0.0265(16)
_refine_ls_extinction_expression Fc^*^=kFc[1+0.001xFc^2^\l^3^/sin(2\q)]^-1/4^
_refine_ls_extinction_method 'SHELXL 2018/3'
_refine_ls_goodness_of_fit_ref 1.057
_refine_ls_hydrogen_treatment constr
_refine_ls_matrix_type full
_refine_ls_number_parameters 255
_refine_ls_number_reflns 3708
_refine_ls_number_restraints 6
_refine_ls_restrained_S_all 1.057
_refine_ls_R_factor_all 0.0617
_refine_ls_R_factor_gt 0.0538
_refine_ls_shift/su_max 0.000
_refine_ls_shift/su_mean 0.000
_refine_ls_structure_factor_coef Fsqd
_refine_ls_weighting_details 'w=1/[\s^2^(Fo^2^)+(0.0870P)^2^+0.2556P] where P=(Fo^2^+2Fc^2^)/3'
_refine_ls_weighting_scheme calc
_refine_ls_wR_factor_gt 0.1477
_refine_ls_wR_factor_ref 0.1582
_reflns_Friedel_coverage 0.000
_reflns_Friedel_fraction_full .
_reflns_Friedel_fraction_max .
_reflns_number_gt 3032
_reflns_number_total 3708
_reflns_threshold_expression 'I > 2\s(I)'
_cod_data_source_file suppl_ncrs-2020-0300_suppl.cif
_cod_data_source_block JTM1246_0ma_a
_cod_original_sg_symbol_H-M 'P 21/c'
_cod_database_code 8105456
_shelx_space_group_comment
;
The symmetry employed for this shelxl refinement is uniquely defined
by the following loop, which should always be used as a source of
symmetry information in preference to the above space-group names.
They are only intended as comments.
;
_shelx_estimated_absorpt_t_min 0.795
_shelx_estimated_absorpt_t_max 0.838
_iucr_geom_hbonds_special_details
;
Cg1 and Cg4 are, respectively, the centroids of the 
C1/C6/N1/C7/C8/N2 and CC18...C23 rings.
;

loop_
_space_group_symop_operation_xyz
'x, y, z'
'-x, y+1/2, -z+1/2'
'-x, -y, -z'
'x, -y-1/2, z-1/2'

loop_
_atom_site_label
_atom_site_type_symbol
_atom_site_fract_x
_atom_site_fract_y
_atom_site_fract_z
_atom_site_U_iso_or_equiv
_atom_site_adp_type
_atom_site_occupancy
_atom_site_site_symmetry_order
_atom_site_calc_flag
_atom_site_refinement_flags_posn
_atom_site_refinement_flags_adp
_atom_site_refinement_flags_occupancy
_atom_site_disorder_assembly
_atom_site_disorder_group
O1 O 0.42090(14) 0.30337(7) 0.50175(14) 0.0800(4) Uani 1 1 d . . . . .
O2 O 0.11095(17) 0.34160(10) -0.38584(15) 0.0973(5) Uani 1 1 d . . . . .
N1 N 0.42507(12) 0.39399(7) 0.64889(13) 0.0583(3) Uani 1 1 d . . . . .
N2 N 0.31361(13) 0.49376(7) 0.42404(13) 0.0612(3) Uani 1 1 d . . . . .
C1 C 0.34999(14) 0.51788(9) 0.55669(16) 0.0574(4) Uani 1 1 d . . . . .
C2 C 0.32838(18) 0.59338(10) 0.57641(19) 0.0692(4) Uani 1 1 d . . . . .
H2 H 0.290102 0.625748 0.500394 0.083 Uiso 1 1 calc R U . . .
C3 C 0.3627(2) 0.62020(11) 0.7056(2) 0.0802(5) Uani 1 1 d . . . . .
H3 H 0.346227 0.670241 0.717464 0.096 Uiso 1 1 calc R U . . .
C4 C 0.4219(3) 0.57247(12) 0.8182(2) 0.0878(6) Uani 1 1 d . . . . .
H4 H 0.446893 0.591029 0.906516 0.105 Uiso 1 1 calc R U . . .
C5 C 0.4448(2) 0.49811(11) 0.80297(19) 0.0776(5) Uani 1 1 d . . . . .
H5 H 0.485506 0.466916 0.880559 0.093 Uiso 1 1 calc R U . . .
C6 C 0.40724(14) 0.46935(9) 0.67173(16) 0.0575(4) Uani 1 1 d . . . . .
C7 C 0.39769(15) 0.36851(9) 0.52022(17) 0.0603(4) Uani 1 1 d . . . . .
C8 C 0.33550(15) 0.42407(9) 0.40464(16) 0.0584(4) Uani 1 1 d . . . . .
C9 C 0.46967(16) 0.33806(9) 0.76112(17) 0.0644(4) Uani 1 1 d . . . . .
H9A H 0.435264 0.289123 0.719840 0.077 Uiso 1 1 calc R U . . .
H9B H 0.428360 0.350405 0.818530 0.077 Uiso 1 1 calc R U . . .
C10 C 0.62167(15) 0.33245(8) 0.85298(16) 0.0559(4) Uani 1 1 d . . . . .
C11 C 0.67210(19) 0.29902(9) 0.98287(17) 0.0675(4) Uani 1 1 d . . . . .
H11 H 0.611875 0.282658 1.013157 0.081 Uiso 1 1 calc R U . . .
C12 C 0.8114(2) 0.28995(11) 1.0673(2) 0.0831(6) Uani 1 1 d . . . . .
H12 H 0.844562 0.268132 1.154743 0.100 Uiso 1 1 calc R U . . .
C13 C 0.9013(2) 0.31302(12) 1.0228(2) 0.0866(6) Uani 1 1 d . . . . .
H13 H 0.994963 0.306624 1.079677 0.104 Uiso 1 1 calc R U . . .
C14 C 0.85219(19) 0.34547(12) 0.8941(2) 0.0808(5) Uani 1 1 d . . . . .
H14 H 0.912700 0.360749 0.863401 0.097 Uiso 1 1 calc R U . . .
C15 C 0.71331(17) 0.35553(10) 0.80997(18) 0.0676(4) Uani 1 1 d . . . . .
H15 H 0.680993 0.378108 0.723292 0.081 Uiso 1 1 calc R U . . .
C16 C 0.29872(16) 0.39615(10) 0.26666(17) 0.0648(4) Uani 1 1 d . . . . .
H16 H 0.322149 0.346868 0.258784 0.078 Uiso 1 1 calc R U . . .
C17 C 0.23374(17) 0.43660(10) 0.15108(18) 0.0670(4) Uani 1 1 d . . . . .
H17 H 0.208470 0.485162 0.160732 0.080 Uiso 1 1 calc R U . . .
C18 C 0.19795(16) 0.41265(10) 0.01056(17) 0.0656(4) Uani 1 1 d . . . . .
C19 C 0.21993(19) 0.33988(11) -0.02119(19) 0.0744(5) Uani 1 1 d . . . . .
H19 H 0.258075 0.304593 0.050111 0.089 Uiso 1 1 calc R U . . .
C20 C 0.1878(2) 0.31831(12) -0.15244(19) 0.0786(5) Uani 1 1 d . . . . .
H20 H 0.203089 0.268950 -0.169508 0.094 Uiso 1 1 calc R U . . .
C21 C 0.13372(18) 0.36854(12) -0.25801(19) 0.0750(5) Uani 1 1 d . U . . .
C22 C 0.1077(2) 0.44130(13) -0.2344(2) 0.0891(6) Uani 1 1 d . U . . .
H22 H 0.068815 0.475568 -0.307383 0.107 Uiso 1 1 calc R U . . .
C23 C 0.1407(2) 0.46317(12) -0.0987(2) 0.0847(5) Uani 1 1 d . . . . .
H23 H 0.123831 0.512328 -0.082150 0.102 Uiso 1 1 calc R U . . .
C24 C 0.0463(2) 0.38768(18) -0.5028(2) 0.1077(8) Uani 1 1 d . . . . .
H24A H 0.102723 0.430717 -0.491422 0.162 Uiso 1 1 calc R U . . .
H24B H -0.040288 0.404026 -0.513763 0.162 Uiso 1 1 calc R U . . .
H24C H 0.031888 0.360020 -0.583903 0.162 Uiso 1 1 calc R U . . .

loop_
_atom_site_aniso_label
_atom_site_aniso_U_11
_atom_site_aniso_U_22
_atom_site_aniso_U_33
_atom_site_aniso_U_23
_atom_site_aniso_U_13
_atom_site_aniso_U_12
O1 0.0927(9) 0.0588(7) 0.0818(8) -0.0002(5) 0.0368(7) 0.0029(6)
O2 0.1070(11) 0.1122(12) 0.0686(8) -0.0049(7) 0.0393(7) -0.0059(8)
N1 0.0543(6) 0.0589(7) 0.0604(7) 0.0071(5) 0.0267(5) 0.0001(5)
N2 0.0617(7) 0.0621(8) 0.0609(7) 0.0044(6) 0.0305(6) 0.0007(6)
C1 0.0537(7) 0.0611(8) 0.0610(9) 0.0038(6) 0.0307(7) -0.0013(6)
C2 0.0790(10) 0.0616(9) 0.0736(10) 0.0078(7) 0.0424(9) 0.0055(8)
C3 0.1031(14) 0.0674(10) 0.0832(12) -0.0014(9) 0.0554(11) 0.0081(9)
C4 0.1207(16) 0.0824(13) 0.0705(11) -0.0031(9) 0.0544(11) 0.0101(11)
C5 0.0954(13) 0.0791(12) 0.0622(10) 0.0083(8) 0.0414(9) 0.0117(9)
C6 0.0534(7) 0.0591(9) 0.0632(9) 0.0043(6) 0.0309(7) -0.0004(6)
C7 0.0542(8) 0.0558(8) 0.0686(9) 0.0003(7) 0.0280(7) -0.0036(6)
C8 0.0512(7) 0.0625(9) 0.0606(9) 0.0012(6) 0.0263(6) -0.0039(6)
C9 0.0617(9) 0.0625(9) 0.0698(10) 0.0131(7) 0.0326(7) -0.0017(7)
C10 0.0619(8) 0.0465(7) 0.0608(8) 0.0013(6) 0.0309(7) 0.0007(6)
C11 0.0813(10) 0.0580(9) 0.0674(9) 0.0095(7) 0.0392(8) 0.0018(7)
C12 0.0856(12) 0.0754(12) 0.0690(11) 0.0173(8) 0.0224(9) 0.0081(9)
C13 0.0634(10) 0.0815(12) 0.0938(14) 0.0119(10) 0.0214(9) 0.0055(9)
C14 0.0616(9) 0.0877(13) 0.0922(13) 0.0078(10) 0.0365(9) -0.0026(8)
C15 0.0633(9) 0.0740(10) 0.0654(9) 0.0093(7) 0.0311(7) -0.0029(7)
C16 0.0618(8) 0.0648(9) 0.0658(9) -0.0018(7) 0.0294(7) -0.0021(7)
C17 0.0648(9) 0.0659(9) 0.0651(9) -0.0021(7) 0.0274(7) -0.0018(7)
C18 0.0554(8) 0.0730(10) 0.0614(9) 0.0011(7) 0.0227(7) -0.0030(7)
C19 0.0702(10) 0.0794(12) 0.0643(10) 0.0002(8) 0.0253(8) 0.0089(8)
C20 0.0761(11) 0.0835(12) 0.0684(11) -0.0044(9) 0.0289(9) 0.0059(9)
C21 0.0637(9) 0.0893(13) 0.0691(10) -0.0080(9) 0.0299(8) -0.0118(8)
C22 0.0976(14) 0.0891(14) 0.0689(11) 0.0189(10) 0.0312(10) 0.0000(11)
C23 0.1003(14) 0.0738(11) 0.0713(11) 0.0059(9) 0.0347(10) 0.0002(10)
C24 0.0876(14) 0.160(3) 0.0650(12) 0.0083(13) 0.0286(10) -0.0120(14)

loop_
_atom_type_symbol
_atom_type_description
_atom_type_scat_dispersion_real
_atom_type_scat_dispersion_imag
_atom_type_scat_source
C C 0.0181 0.0091 'International Tables Vol C Tables 4.2.6.8 and 6.1.1.4'
H H 0.0000 0.0000 'International Tables Vol C Tables 4.2.6.8 and 6.1.1.4'
N N 0.0311 0.0180 'International Tables Vol C Tables 4.2.6.8 and 6.1.1.4'
O O 0.0492 0.0322 'International Tables Vol C Tables 4.2.6.8 and 6.1.1.4'

loop_
_geom_angle_atom_site_label_1
_geom_angle_atom_site_label_2
_geom_angle_atom_site_label_3
_geom_angle
_geom_angle_site_symmetry_1
_geom_angle_site_symmetry_3
C21 O2 C24 119.3(2) . .
C7 N1 C6 121.54(12) . .
C7 N1 C9 117.21(13) . .
C6 N1 C9 121.22(13) . .
C8 N2 C1 119.16(13) . .
N2 C1 C2 118.53(14) . .
N2 C1 C6 122.26(14) . .
C2 C1 C6 119.20(15) . .
C3 C2 C1 120.91(16) . .
C3 C2 H2 119.5 . .
C1 C2 H2 119.5 . .
C2 C3 C4 119.35(18) . .
C2 C3 H3 120.3 . .
C4 C3 H3 120.3 . .
C5 C4 C3 121.38(18) . .
C5 C4 H4 119.3 . .
C3 C4 H4 119.3 . .
C4 C5 C6 120.06(17) . .
C4 C5 H5 120.0 . .
C6 C5 H5 120.0 . .
C5 C6 N1 122.85(14) . .
C5 C6 C1 119.05(15) . .
N1 C6 C1 118.09(14) . .
O1 C7 N1 121.60(15) . .
O1 C7 C8 122.33(15) . .
N1 C7 C8 116.06(14) . .
N2 C8 C16 121.08(14) . .
N2 C8 C7 122.65(14) . .
C16 C8 C7 116.27(14) . .
N1 C9 C10 114.97(12) . .
N1 C9 H9A 108.5 . .
C10 C9 H9A 108.5 . .
N1 C9 H9B 108.5 . .
C10 C9 H9B 108.5 . .
H9A C9 H9B 107.5 . .
C15 C10 C11 118.67(15) . .
C15 C10 C9 122.35(14) . .
C11 C10 C9 118.88(14) . .
C12 C11 C10 120.27(16) . .
C12 C11 H11 119.9 . .
C10 C11 H11 119.9 . .
C13 C12 C11 120.33(17) . .
C13 C12 H12 119.8 . .
C11 C12 H12 119.8 . .
C14 C13 C12 119.74(17) . .
C14 C13 H13 120.1 . .
C12 C13 H13 120.1 . .
C13 C14 C15 120.19(18) . .
C13 C14 H14 119.9 . .
C15 C14 H14 119.9 . .
C14 C15 C10 120.79(16) . .
C14 C15 H15 119.6 . .
C10 C15 H15 119.6 . .
C17 C16 C8 124.07(16) . .
C17 C16 H16 118.0 . .
C8 C16 H16 118.0 . .
C16 C17 C18 126.65(17) . .
C16 C17 H17 116.7 . .
C18 C17 H17 116.7 . .
C23 C18 C19 116.71(17) . .
C23 C18 C17 120.24(17) . .
C19 C18 C17 123.04(16) . .
C20 C19 C18 122.62(18) . .
C20 C19 H19 118.7 . .
C18 C19 H19 118.7 . .
C21 C20 C19 120.09(19) . .
C21 C20 H20 120.0 . .
C19 C20 H20 120.0 . .
C20 C21 C22 120.38(18) . .
C20 C21 O2 115.31(19) . .
C22 C21 O2 124.29(19) . .
C21 C22 C23 119.24(18) . .
C21 C22 H22 120.4 . .
C23 C22 H22 120.4 . .
C18 C23 C22 120.94(19) . .
C18 C23 H23 119.5 . .
C22 C23 H23 119.5 . .
O2 C24 H24A 109.5 . .
O2 C24 H24B 109.5 . .
H24A C24 H24B 109.5 . .
O2 C24 H24C 109.5 . .
H24A C24 H24C 109.5 . .
H24B C24 H24C 109.5 . .

loop_
_geom_bond_atom_site_label_1
_geom_bond_atom_site_label_2
_geom_bond_distance
_geom_bond_site_symmetry_2
O1 C7 1.225(2) .
O2 C21 1.385(2) .
O2 C24 1.394(3) .
N1 C7 1.370(2) .
N1 C6 1.395(2) .
N1 C9 1.4700(19) .
N2 C8 1.300(2) .
N2 C1 1.378(2) .
C1 C2 1.399(2) .
C1 C6 1.402(2) .
C2 C3 1.364(3) .
C2 H2 0.9300 .
C3 C4 1.376(3) .
C3 H3 0.9300 .
C4 C5 1.372(3) .
C4 H4 0.9300 .
C5 C6 1.389(2) .
C5 H5 0.9300 .
C7 C8 1.488(2) .
C8 C16 1.452(2) .
C9 C10 1.500(2) .
C9 H9A 0.9700 .
C9 H9B 0.9700 .
C10 C15 1.381(2) .
C10 C11 1.388(2) .
C11 C12 1.382(3) .
C11 H11 0.9300 .
C12 C13 1.376(3) .
C12 H12 0.9300 .
C13 C14 1.371(3) .
C13 H13 0.9300 .
C14 C15 1.380(2) .
C14 H14 0.9300 .
C15 H15 0.9300 .
C16 C17 1.328(2) .
C16 H16 0.9300 .
C17 C18 1.458(2) .
C17 H17 0.9300 .
C18 C23 1.382(3) .
C18 C19 1.392(3) .
C19 C20 1.361(3) .
C19 H19 0.9300 .
C20 C21 1.352(3) .
C20 H20 0.9300 .
C21 C22 1.377(3) .
C22 C23 1.406(3) .
C22 H22 0.9300 .
C23 H23 0.9300 .
C24 H24A 0.9600 .
C24 H24B 0.9600 .
C24 H24C 0.9600 .

loop_
_geom_hbond_atom_site_label_D
_geom_hbond_atom_site_label_H
_geom_hbond_atom_site_label_A
_geom_hbond_distance_DH
_geom_hbond_distance_HA
_geom_hbond_distance_DA
_geom_hbond_angle_DHA
_geom_hbond_site_symmetry_A
_geom_hbond_publ_flag
C14 H14 Cg4 0.93 2.81 3.589(3) 158 1_656 y
C11 H11 O1 0.93 2.58 3.434(3) 153 4_566 y
C20 H20 O1 0.93 2.58 3.170(2) 122 4_565 yes
C24 H24A Cg1 0.96 2.87 3.585(3) 132 1_554 y

loop_
_geom_torsion_atom_site_label_1
_geom_torsion_atom_site_label_2
_geom_torsion_atom_site_label_3
_geom_torsion_atom_site_label_4
_geom_torsion
_geom_torsion_site_symmetry_1
_geom_torsion_site_symmetry_2
_geom_torsion_site_symmetry_3
_geom_torsion_site_symmetry_4
C8 N2 C1 C2 178.72(14) . . . .
C8 N2 C1 C6 -1.5(2) . . . .
N2 C1 C2 C3 -179.94(16) . . . .
C6 C1 C2 C3 0.3(2) . . . .
C1 C2 C3 C4 1.3(3) . . . .
C2 C3 C4 C5 -1.3(3) . . . .
C3 C4 C5 C6 -0.4(3) . . . .
C4 C5 C6 N1 -178.61(18) . . . .
C4 C5 C6 C1 2.0(3) . . . .
C7 N1 C6 C5 -174.48(15) . . . .
C9 N1 C6 C5 7.6(2) . . . .
C7 N1 C6 C1 4.9(2) . . . .
C9 N1 C6 C1 -172.98(12) . . . .
N2 C1 C6 C5 178.29(14) . . . .
C2 C1 C6 C5 -1.9(2) . . . .
N2 C1 C6 N1 -1.1(2) . . . .
C2 C1 C6 N1 178.67(13) . . . .
C6 N1 C7 O1 175.63(14) . . . .
C9 N1 C7 O1 -6.4(2) . . . .
C6 N1 C7 C8 -5.7(2) . . . .
C9 N1 C7 C8 172.26(12) . . . .
C1 N2 C8 C16 179.95(13) . . . .
C1 N2 C8 C7 0.5(2) . . . .
O1 C7 C8 N2 -178.30(15) . . . .
N1 C7 C8 N2 3.1(2) . . . .
O1 C7 C8 C16 2.2(2) . . . .
N1 C7 C8 C16 -176.44(13) . . . .
C7 N1 C9 C10 96.62(16) . . . .
C6 N1 C9 C10 -85.40(17) . . . .
N1 C9 C10 C15 -22.5(2) . . . .
N1 C9 C10 C11 161.18(14) . . . .
C15 C10 C11 C12 0.7(2) . . . .
C9 C10 C11 C12 177.08(16) . . . .
C10 C11 C12 C13 -0.9(3) . . . .
C11 C12 C13 C14 0.3(3) . . . .
C12 C13 C14 C15 0.5(3) . . . .
C13 C14 C15 C10 -0.7(3) . . . .
C11 C10 C15 C14 0.1(3) . . . .
C9 C10 C15 C14 -176.15(17) . . . .
N2 C8 C16 C17 -4.4(2) . . . .
C7 C8 C16 C17 175.08(15) . . . .
C8 C16 C17 C18 177.90(15) . . . .
C16 C17 C18 C23 -174.28(18) . . . .
C16 C17 C18 C19 5.0(3) . . . .
C23 C18 C19 C20 0.2(3) . . . .
C17 C18 C19 C20 -179.12(17) . . . .
C18 C19 C20 C21 0.8(3) . . . .
C19 C20 C21 C22 -1.5(3) . . . .
C19 C20 C21 O2 177.07(17) . . . .
C24 O2 C21 C20 175.37(18) . . . .
C24 O2 C21 C22 -6.1(3) . . . .
C20 C21 C22 C23 1.3(3) . . . .
O2 C21 C22 C23 -177.15(18) . . . .
C19 C18 C23 C22 -0.4(3) . . . .
C17 C18 C23 C22 178.94(18) . . . .
C21 C22 C23 C18 -0.4(3) . . . .
